data_4028471
loop_
_publ_author_name
'Alireza Shakoori'
'John B. Bremner'
'Anthony C. Willis'
'Rachada Haritakun'
'Paul A. Keller'

_publ_contact_author_address
;
Research School of Chemistry,
The Australian National University,
Canberra, A. C. T. 0200, Australia
;
_publ_contact_author_email ' willis@rsc.anu.edu.au '
_publ_contact_author_fax ' 61 2 6125 0750 '
_publ_contact_author_name ' Anthony C. Willis '
_publ_contact_author_phone ' 61 2 6125 4109 '
_publ_section_title
;
 Rapid Cascade Synthesis of Poly-Heterocyclic Architectures from Indigo
;
_journal_name_full 'Journal of Organic Chemistry'
_journal_page_first 7639
_journal_page_last 7647
_journal_paper_doi 10.1021/jo401210r
_journal_volume 78
_journal_year 2013
_chemical_compound_source ' from U of Wollongong'
_chemical_formula_moiety 'C25 H16 N2 O2'
_chemical_formula_sum 'C25 H16 N2 O2'
_chemical_formula_weight 376.41
_space_group_IT_number 14
_symmetry_cell_setting monoclinic
_symmetry_space_group_name_Hall '-P 2yn'
_symmetry_space_group_name_H-M 'P 1 21/n 1'
_atom_sites_solution_hydrogens geom
_atom_sites_solution_primary direct
_audit_creation_date 11-03-30
_audit_creation_method CRYSTALS_ver_14.11
_audit_update_record
;
2011-03-30 - Report on C25 H16 N2 O2
             by Anthony C. Willis
             for Paul Keller



2011-03-30 - passes checkcif tests with minor warnings  
;
_cell_angle_alpha 90
_cell_angle_beta 100.7475(15)
_cell_angle_gamma 90
_cell_formula_units_Z 4
_cell_length_a 8.4251(2)
_cell_length_b 10.9245(3)
_cell_length_c 20.7242(4)
_cell_measurement_reflns_used 70629
_cell_measurement_temperature 200
_cell_measurement_theta_max 27.5
_cell_measurement_theta_min 3
_cell_volume 1874.00(8)
_computing_cell_refinement 'DENZO/SCALEPACK (Otwinowski & Minor, 1997)'
_computing_data_collection 'COLLECT (Nonius, 2001).'
_computing_data_reduction 'DENZO/SCALEPACK (Otwinowski & Minor, 1997)'
_computing_molecular_graphics
; 
ORTEP-II (Johnson 1976) in teXsan (MSC, 1992-1997)
;
_computing_publication_material 'CRYSTALS (Betteridge et al., 2003)'
_computing_structure_refinement 'CRYSTALS (Betteridge et al., 2003)'
_computing_structure_solution 'SIR92 (Altomare et al., 1994)'
_diffrn_ambient_temperature 200
_diffrn_measured_fraction_theta_full 0.999
_diffrn_measured_fraction_theta_max 0.999
_diffrn_measurement_device Area
_diffrn_measurement_device_type 'Nonius KappaCCD'
_diffrn_measurement_method ' \f and \w scans with CCD '
_diffrn_radiation_monochromator graphite
_diffrn_radiation_type 'Mo K\a'
_diffrn_radiation_wavelength 0.71073
_diffrn_reflns_av_R_equivalents 0.055
_diffrn_reflns_limit_h_max 10
_diffrn_reflns_limit_h_min 10
_diffrn_reflns_limit_k_max 14
_diffrn_reflns_limit_k_min 14
_diffrn_reflns_limit_l_max 26
_diffrn_reflns_limit_l_min -26
_diffrn_reflns_number 35059
_diffrn_reflns_theta_full 27.485
_diffrn_reflns_theta_max 27.485
_diffrn_reflns_theta_min 2.735
_diffrn_standards_number 0
_exptl_absorpt_coefficient_mu 0.086
_exptl_absorpt_correction_T_max 0.99
_exptl_absorpt_correction_T_min 0.71
_exptl_absorpt_correction_type multi-scan
_exptl_absorpt_process_details 'DENZO/SCALEPACK (Otwinowski & Minor, 1997)'
_exptl_crystal_colour yellow
_exptl_crystal_density_diffrn 1.334
_exptl_crystal_description plate
_exptl_crystal_F_000 784
_exptl_crystal_size_max 0.420
_exptl_crystal_size_mid 0.360
_exptl_crystal_size_min 0.100
_refine_diff_density_max 0.23
_refine_diff_density_min -0.24
_refine_ls_extinction_method none
_refine_ls_goodness_of_fit_ref 0.9935
_refine_ls_hydrogen_treatment refxyz
_refine_ls_matrix_type full
_refine_ls_number_parameters 310
_refine_ls_number_reflns 4284
_refine_ls_number_restraints 0
_refine_ls_R_factor_all 0.0482
_refine_ls_R_factor_gt 0.0390
_refine_ls_shift/su_max 0.0043623
_refine_ls_shift/su_mean 0.0002156
_refine_ls_structure_factor_coef Fsqd
_refine_ls_weighting_details
;
 Method= Modified Sheldrick 
 w=1/[\s^2^(F^2^) + ( 0.05P)^2^ + 0.54P] 
 ,where P=(max(Fo^2^,0) + 2Fc^2^)/3 
;
_refine_ls_weighting_scheme calc
_refine_ls_wR_factor_all 0.1040
_refine_ls_wR_factor_gt 0.0961
_refine_ls_wR_factor_ref 0.1040
_reflns_limit_h_max 10
_reflns_limit_h_min -10
_reflns_limit_k_max 14
_reflns_limit_k_min 0
_reflns_limit_l_max 26
_reflns_limit_l_min 0
_reflns_number_gt 3584
_reflns_number_total 4284
_reflns_threshold_expression I>2.0\s(I)
_oxford_diffrn_Wilson_B_factor 3.27
_oxford_diffrn_Wilson_scale 0.72
_oxford_refine_ls_r_factor_ref 0.0482
_oxford_refine_ls_scale 1.223(5)
_oxford_reflns_number_all 4284
_oxford_reflns_threshold_expression_ref I>-10.0\s(I)
_oxford_structure_analysis_title 'scalepacked wol1104'
_cod_data_source_file jo401210r_si_002.cif
_cod_data_source_block cmpd6
_cod_original_sg_symbol_H-M 'P 1 21/n 1 '
_cod_database_code 4028471

loop_
_symmetry_equiv_pos_as_xyz
x,y,z
-x,-y,-z
-x+1/2,y+1/2,-z+1/2
x+1/2,-y+1/2,z+1/2

loop_
_atom_site_label
_atom_site_type_symbol
_atom_site_fract_x
_atom_site_fract_y
_atom_site_fract_z
_atom_site_U_iso_or_equiv
_atom_site_occupancy
_atom_site_adp_type
N1 N 0.56607(13) 0.32416(9) 0.69523(4) 0.0351 1.0000 Uani
C2 C 0.48221(14) 0.40634(11) 0.72709(6) 0.0366 1.0000 Uani
C3 C 0.46820(17) 0.40899(15) 0.79350(7) 0.0472 1.0000 Uani
C4 C 0.38190(19) 0.50451(17) 0.81378(8) 0.0571 1.0000 Uani
C5 C 0.30846(19) 0.59574(16) 0.77102(8) 0.0572 1.0000 Uani
C6 C 0.31760(17) 0.59128(14) 0.70540(8) 0.0479 1.0000 Uani
C7 C 0.40348(15) 0.49491(12) 0.68381(6) 0.0378 1.0000 Uani
C8 C 0.42544(14) 0.46510(11) 0.61799(6) 0.0348 1.0000 Uani
C9 C 0.53245(14) 0.34739(10) 0.62365(5) 0.0322 1.0000 Uani
C10 C 0.45370(14) 0.23239(10) 0.59158(5) 0.0309 1.0000 Uani
C11 C 0.48090(14) 0.11939(11) 0.62212(5) 0.0330 1.0000 Uani
C12 C 0.58519(15) 0.10833(12) 0.68455(6) 0.0374 1.0000 Uani
C13 C 0.62843(15) 0.21021(11) 0.72071(6) 0.0375 1.0000 Uani
N14 N 0.36170(12) 0.21721(9) 0.53013(4) 0.0328 1.0000 Uani
C15 C 0.32353(14) 0.09329(11) 0.52157(6) 0.0340 1.0000 Uani
C16 C 0.22837(17) 0.03534(13) 0.46783(7) 0.0439 1.0000 Uani
C17 C 0.21027(18) -0.08969(13) 0.47219(7) 0.0489 1.0000 Uani
C18 C 0.28423(17) -0.15532(13) 0.52773(7) 0.0462 1.0000 Uani
C19 C 0.37799(16) -0.09764(12) 0.58061(7) 0.0400 1.0000 Uani
C20 C 0.39802(14) 0.02941(11) 0.57772(6) 0.0334 1.0000 Uani
O21 O 0.37764(12) 0.52057(8) 0.56699(4) 0.0440 1.0000 Uani
C22 C 0.68643(15) 0.37969(11) 0.59819(6) 0.0369 1.0000 Uani
C23 C 0.82852(16) 0.38258(12) 0.63577(7) 0.0444 1.0000 Uani
C24 C 0.9699(2) 0.3850(2) 0.67269(11) 0.0738 1.0000 Uani
C25 C 0.74583(18) 0.20421(14) 0.78139(7) 0.0474 1.0000 Uani
O26 O 0.80433(14) 0.29135(10) 0.81423(5) 0.0577 1.0000 Uani
C27 C 0.32466(16) 0.30494(12) 0.47600(6) 0.0373 1.0000 Uani
C28 C 0.15554(17) 0.34428(13) 0.46383(7) 0.0456 1.0000 Uani
C29 C 0.0201(2) 0.37869(16) 0.45320(9) 0.0635 1.0000 Uani
H31 H 0.5177(19) 0.3446(16) 0.8240(8) 0.0559 1.0000 Uiso
H41 H 0.373(2) 0.5077(16) 0.8606(9) 0.0678 1.0000 Uiso
H51 H 0.248(2) 0.6617(17) 0.7874(9) 0.0689 1.0000 Uiso
H61 H 0.266(2) 0.6554(16) 0.6736(8) 0.0572 1.0000 Uiso
H121 H 0.6285(17) 0.0282(14) 0.7006(7) 0.0458 1.0000 Uiso
H161 H 0.1777(19) 0.0829(15) 0.4286(8) 0.0532 1.0000 Uiso
H171 H 0.142(2) -0.1332(16) 0.4363(8) 0.0592 1.0000 Uiso
H181 H 0.2702(19) -0.2465(16) 0.5295(7) 0.0545 1.0000 Uiso
H191 H 0.4297(18) -0.1442(14) 0.6192(8) 0.0483 1.0000 Uiso
H221 H 0.6703(17) 0.4015(14) 0.5516(7) 0.0460 1.0000 Uiso
H241 H 1.039(3) 0.305(2) 0.6775(10) 0.0894 1.0000 Uiso
H242 H 1.010(3) 0.464(2) 0.6944(10) 0.0879 1.0000 Uiso
H251 H 0.7762(19) 0.1168(15) 0.7956(8) 0.0564 1.0000 Uiso
H271 H 0.3485(18) 0.2637(14) 0.4376(8) 0.0449 1.0000 Uiso
H272 H 0.3951(18) 0.3762(14) 0.4863(7) 0.0445 1.0000 Uiso
H291 H -0.091(2) 0.4129(18) 0.4471(9) 0.0778 1.0000 Uiso

loop_
_atom_site_aniso_label
_atom_site_aniso_U_11
_atom_site_aniso_U_22
_atom_site_aniso_U_33
_atom_site_aniso_U_23
_atom_site_aniso_U_13
_atom_site_aniso_U_12
N1 0.0447(6) 0.0333(5) 0.0259(5) -0.0004(4) 0.0027(4) 0.0000(4)
C2 0.0372(6) 0.0376(6) 0.0350(6) -0.0064(5) 0.0066(5) -0.0086(5)
C3 0.0484(7) 0.0586(9) 0.0353(7) -0.0081(6) 0.0093(6) -0.0097(7)
C4 0.0521(8) 0.0768(11) 0.0458(8) -0.0201(8) 0.0182(7) -0.0123(8)
C5 0.0465(8) 0.0627(10) 0.0652(10) -0.0261(8) 0.0175(7) -0.0028(7)
C6 0.0415(7) 0.0442(8) 0.0582(8) -0.0127(6) 0.0093(6) -0.0015(6)
C7 0.0357(6) 0.0370(6) 0.0404(6) -0.0058(5) 0.0066(5) -0.0054(5)
C8 0.0361(6) 0.0295(6) 0.0377(6) -0.0005(5) 0.0039(5) -0.0042(5)
C9 0.0386(6) 0.0299(6) 0.0267(5) 0.0003(4) 0.0026(4) -0.0005(5)
C10 0.0338(6) 0.0304(6) 0.0278(5) -0.0009(4) 0.0042(4) -0.0003(4)
C11 0.0375(6) 0.0304(6) 0.0304(5) 0.0009(4) 0.0044(4) -0.0003(5)
C12 0.0437(7) 0.0338(6) 0.0331(6) 0.0044(5) 0.0026(5) 0.0015(5)
C13 0.0429(7) 0.0382(6) 0.0294(6) 0.0031(5) 0.0016(5) 0.0002(5)
N14 0.0386(5) 0.0302(5) 0.0273(5) 0.0008(4) 0.0004(4) -0.0016(4)
C15 0.0367(6) 0.0310(6) 0.0339(6) -0.0027(4) 0.0051(5) -0.0023(5)
C16 0.0478(7) 0.0407(7) 0.0389(7) -0.0055(5) -0.0033(6) -0.0036(6)
C17 0.0497(8) 0.0414(7) 0.0518(8) -0.0124(6) -0.0003(6) -0.0076(6)
C18 0.0506(8) 0.0317(7) 0.0565(8) -0.0056(6) 0.0105(6) -0.0059(6)
C19 0.0447(7) 0.0316(6) 0.0440(7) 0.0005(5) 0.0090(5) -0.0010(5)
C20 0.0363(6) 0.0307(6) 0.0334(6) -0.0012(4) 0.0075(5) -0.0012(5)
O21 0.0532(5) 0.0352(5) 0.0417(5) 0.0066(4) 0.0038(4) 0.0047(4)
C22 0.0417(6) 0.0340(6) 0.0349(6) -0.0009(5) 0.0067(5) -0.0042(5)
C23 0.0445(7) 0.0382(7) 0.0509(7) 0.0037(6) 0.0097(6) -0.0034(6)
C24 0.0464(9) 0.0822(14) 0.0860(13) 0.0167(11) -0.0053(8) -0.0093(9)
C25 0.0526(8) 0.0494(8) 0.0357(6) 0.0044(6) -0.0030(6) 0.0005(6)
O26 0.0643(7) 0.0620(7) 0.0390(5) -0.0046(5) -0.0107(5) -0.0071(5)
C27 0.0437(7) 0.0363(6) 0.0293(6) 0.0048(5) 0.0000(5) -0.0015(5)
C28 0.0484(8) 0.0390(7) 0.0452(7) 0.0099(6) -0.0023(6) -0.0029(6)
C29 0.0472(8) 0.0567(10) 0.0815(12) 0.0195(8) -0.0011(8) 0.0013(7)

loop_
_atom_type_symbol
_atom_type_scat_dispersion_real
_atom_type_scat_dispersion_imag
_atom_type_scat_Cromer_Mann_a1
_atom_type_scat_Cromer_Mann_b1
_atom_type_scat_Cromer_Mann_a2
_atom_type_scat_Cromer_Mann_b2
_atom_type_scat_Cromer_Mann_a3
_atom_type_scat_Cromer_Mann_b3
_atom_type_scat_Cromer_Mann_a4
_atom_type_scat_Cromer_Mann_b4
_atom_type_scat_Cromer_Mann_c
_atom_type_scat_source
C 0.0033 0.0016 2.3100 20.8439 1.0200 10.2075 1.5886 0.5687 0.8650 51.6512 0.2156 'International Tables Vol C 4.2.6.8 and 6.1.1.4'
H 0.0000 0.0000 0.4930 10.5109 0.3229 26.1257 0.1402 3.1424 0.0408 57.7998 0.0030 'International Tables Vol C 4.2.6.8 and 6.1.1.4'
N 0.0061 0.0033 12.2126 0.0057 3.1322 9.8933 2.0125 28.9975 1.1663 0.5826 -11.5290 'International Tables Vol C 4.2.6.8 and 6.1.1.4'
O 0.0106 0.0060 3.0485 13.2771 2.2868 5.7011 1.5463 0.3239 0.8670 32.9089 0.2508 'International Tables Vol C 4.2.6.8 and 6.1.1.4'

loop_
_geom_angle_atom_site_label_1
_geom_angle_atom_site_label_2
_geom_angle_atom_site_label_3
_geom_angle
_geom_angle_publ_flag
C2 N1 C9 110.35(10) yes
C2 N1 C13 125.45(10) yes
C9 N1 C13 120.90(9) yes
N1 C2 C3 128.68(12) yes
N1 C2 C7 111.47(10) yes
C3 C2 C7 119.85(12) yes
C2 C3 C4 117.34(15) yes
C2 C3 H31 120.8(10) no
C4 C3 H31 121.8(10) no
C3 C4 C5 122.76(14) yes
C3 C4 H41 117.8(11) no
C5 C4 H41 119.4(11) no
C4 C5 C6 120.05(14) yes
C4 C5 H51 120.1(11) no
C6 C5 H51 119.8(11) no
C5 C6 C7 118.06(15) yes
C5 C6 H61 121.7(10) no
C7 C6 H61 120.2(10) no
C2 C7 C6 121.84(12) yes
C2 C7 C8 108.65(11) yes
C6 C7 C8 129.50(13) yes
C7 C8 C9 106.73(10) yes
C7 C8 O21 128.71(12) yes
C9 C8 O21 124.51(11) yes
C8 C9 N1 102.50(9) yes
C8 C9 C10 116.75(9) yes
N1 C9 C10 106.49(9) yes
C8 C9 C22 107.39(9) yes
N1 C9 C22 111.67(10) yes
C10 C9 C22 111.72(9) yes
C9 C10 C11 121.08(10) yes
C9 C10 N14 129.26(10) yes
C11 C10 N14 109.44(10) yes
C10 C11 C12 120.70(11) yes
C10 C11 C20 107.32(10) yes
C12 C11 C20 131.82(11) yes
C11 C12 C13 119.28(11) yes
C11 C12 H121 120.7(8) no
C13 C12 H121 120.0(8) no
N1 C13 C12 118.31(10) yes
N1 C13 C25 120.64(11) yes
C12 C13 C25 120.86(12) yes
C10 N14 C15 108.19(9) yes
C10 N14 C27 129.41(10) yes
C15 N14 C27 121.78(10) yes
N14 C15 C16 128.72(11) yes
N14 C15 C20 108.71(10) yes
C16 C15 C20 122.56(11) yes
C15 C16 C17 116.78(13) yes
C15 C16 H161 120.7(9) no
C17 C16 H161 122.5(9) no
C16 C17 C18 121.56(13) yes
C16 C17 H171 119.4(10) no
C18 C17 H171 119.1(10) no
C17 C18 C19 121.39(13) yes
C17 C18 H181 120.0(9) no
C19 C18 H181 118.6(9) no
C18 C19 C20 118.35(12) yes
C18 C19 H191 120.9(9) no
C20 C19 H191 120.7(9) no
C11 C20 C15 106.28(10) yes
C11 C20 C19 134.36(11) yes
C15 C20 C19 119.35(11) yes
C9 C22 C23 122.95(12) yes
C9 C22 H221 115.2(9) no
C23 C22 H221 121.8(9) no
C22 C23 C24 179.54(18) yes
C23 C24 H241 118.5(12) no
C23 C24 H242 118.9(12) no
H241 C24 H242 122.6(17) no
C13 C25 O26 126.04(13) yes
C13 C25 H251 112.8(9) no
O26 C25 H251 121.1(9) no
N14 C27 C28 112.68(11) yes
N14 C27 H271 106.2(9) no
C28 C27 H271 109.9(9) no
N14 C27 H272 108.7(8) no
C28 C27 H272 109.6(8) no
H271 C27 H272 109.8(12) no
C27 C28 C29 178.28(15) yes
C28 C29 H291 175.2(12) no

loop_
_geom_bond_atom_site_label_1
_geom_bond_atom_site_label_2
_geom_bond_distance
_geom_bond_publ_flag
N1 C2 1.3838(16) yes
N1 C9 1.4795(14) yes
N1 C13 1.4145(16) yes
C2 C3 1.4034(17) yes
C2 C7 1.3995(18) yes
C3 C4 1.381(2) yes
C3 H31 0.985(17) no
C4 C5 1.399(3) yes
C4 H41 0.989(18) no
C5 C6 1.377(2) yes
C5 H51 0.979(19) no
C6 C7 1.3974(19) yes
C6 H61 1.005(17) no
C7 C8 1.4475(17) yes
C8 C9 1.5623(16) yes
C8 O21 1.2197(14) yes
C9 C10 1.5152(16) yes
C9 C22 1.5300(17) yes
C10 C11 1.3868(16) yes
C10 N14 1.3718(14) yes
C11 C12 1.4271(16) yes
C11 C20 1.4355(16) yes
C12 C13 1.3532(17) yes
C12 H121 0.982(15) no
C13 C25 1.4492(17) yes
N14 C15 1.3951(15) yes
N14 C27 1.4642(15) yes
C15 C16 1.3968(16) yes
C15 C20 1.4009(16) yes
C16 C17 1.379(2) yes
C16 H161 0.991(16) no
C17 C18 1.400(2) yes
C17 H171 0.975(17) no
C18 C19 1.3781(19) yes
C18 H181 1.004(17) no
C19 C20 1.4008(17) yes
C19 H191 0.979(15) no
C22 C23 1.3011(18) yes
C22 H221 0.980(15) no
C23 C24 1.290(2) yes
C24 H241 1.04(2) no
C24 H242 1.00(2) no
C25 O26 1.2196(17) yes
C25 H251 1.018(17) no
C27 C28 1.4644(19) yes
C27 H271 0.968(16) no
C27 H272 0.978(15) no
C28 C29 1.183(2) yes
C29 H291 0.995(19) no

loop_
_geom_contact_atom_site_label_1
_geom_contact_atom_site_label_2
_geom_contact_distance
_geom_contact_site_symmetry_2
_geom_contact_publ_flag
O21 C27 3.399(2) 2_666 no
O21 C29 3.477(2) 2_566 no
O21 C22 3.537(2) 2_666 no
O26 C19 3.348(2) 3_656 no
O26 C27 3.487(2) 4 no
O26 C12 3.585(2) 3_656 no
N14 C18 3.483(2) 2_656 no
C4 C19 3.552(2) 3_556 no
C4 C20 3.559(2) 3_556 no
C5 C11 3.596(2) 3_556 no
C11 C17 3.549(2) 2_656 no
C15 C19 3.577(2) 2_656 no
C16 C20 3.523(2) 2_656 no
C23 C29 3.564(2) 2_666 no
C29 C29 3.339(4) 2_566 no

loop_
_geom_torsion_atom_site_label_1
_geom_torsion_atom_site_label_2
_geom_torsion_atom_site_label_3
_geom_torsion_atom_site_label_4
_geom_torsion
_geom_torsion_publ_flag
O21 C8 C7 C2 -178.8(1) no
O21 C8 C7 C6 2.7(2) no
O21 C8 C9 N1 175.6(1) no
O21 C8 C9 C10 -68.5(2) no
O21 C8 C9 C22 57.8(1) no
O26 C25 C13 N1 -2.3(2) no
O26 C25 C13 C12 172.6(2) no
N1 C2 C3 C4 177.4(1) no
N1 C2 C7 C6 -176.8(1) no
N1 C2 C7 C8 4.6(1) no
N1 C9 C8 C7 -1.9(1) no
N1 C9 C10 N14 160.5(1) no
N1 C9 C10 C11 -25.5(2) no
N1 C9 C22 C23 1.6(2) no
N1 C13 C12 C11 0.8(2) no
N14 C10 C9 C8 46.8(2) no
N14 C10 C9 C22 -77.3(2) no
N14 C10 C11 C12 174.6(1) no
N14 C10 C11 C20 -1.4(1) no
N14 C15 C16 C17 179.9(1) no
N14 C15 C20 C11 1.3(1) no
N14 C15 C20 C19 -179.7(1) no
C2 N1 C9 C8 4.7(1) no
C2 N1 C9 C10 -118.4(1) no
C2 N1 C9 C22 119.4(1) no
C2 N1 C13 C12 125.3(1) no
C2 N1 C13 C25 -59.7(2) no
C2 C3 C4 C5 0.7(2) no
C2 C7 C6 C5 -1.6(2) no
C2 C7 C8 C9 -1.4(1) no
C3 C2 N1 C9 173.4(1) no
C3 C2 N1 C13 14.0(2) no
C3 C2 C7 C6 3.7(2) no
C3 C2 C7 C8 -174.9(1) no
C3 C4 C5 C6 1.4(2) no
C4 C3 C2 C7 -3.1(2) no
C4 C5 C6 C7 -0.9(2) no
C5 C6 C7 C8 176.7(1) no
C6 C7 C8 C9 -179.9(1) no
C7 C2 N1 C9 -6.0(1) no
C7 C2 N1 C13 -165.5(1) no
C7 C8 C9 C10 114.0(1) no
C7 C8 C9 C22 -119.7(1) no
C8 C9 N1 C13 165.3(1) no
C8 C9 C10 C11 -139.2(1) no
C8 C9 C22 C23 113.2(1) no
C9 N1 C13 C12 -32.2(2) no
C9 N1 C13 C25 142.8(1) no
C9 C10 N14 C15 176.8(1) no
C9 C10 N14 C27 5.8(2) no
C9 C10 C11 C12 -0.5(2) no
C9 C10 C11 C20 -176.5(1) no
C10 N14 C15 C16 177.8(1) no
C10 N14 C15 C20 -2.2(1) no
C10 N14 C27 C28 -109.9(1) no
C10 C9 N1 C13 42.1(1) no
C10 C9 C22 C23 -117.5(1) no
C10 C11 C12 C13 14.9(2) no
C10 C11 C20 C15 0.0(1) no
C10 C11 C20 C19 -178.8(1) no
C11 C10 N14 C15 2.2(1) no
C11 C10 N14 C27 -168.8(1) no
C11 C10 C9 C22 96.7(1) no
C11 C12 C13 C25 -174.2(1) no
C11 C20 C15 C16 -178.7(1) no
C11 C20 C19 C18 178.4(1) no
C12 C11 C20 C15 -175.4(1) no
C12 C11 C20 C19 5.8(3) no
C13 N1 C9 C22 -80.1(1) no
C13 C12 C11 C20 -170.2(1) no
C15 N14 C27 C28 80.2(1) no
C15 C16 C17 C18 -0.2(2) no
C15 C20 C19 C18 -0.3(2) no
C16 C15 N14 C27 -10.4(2) no
C16 C15 C20 C19 0.3(2) no
C16 C17 C18 C19 0.2(2) no
C17 C16 C15 C20 -0.1(2) no
C17 C18 C19 C20 0.0(2) no
C20 C15 N14 C27 169.6(1) no
